data_4102683
loop_
_publ_author_name
'Brian B. Liau'
'Matthew D. Shair'

_publ_section_title
;
 Total Synthesis of (+)-Fastigiatine
;
_journal_name_full 'Journal of the American Chemical Society'
_journal_page_first 9594
_journal_page_last 9595
_journal_paper_doi 10.1021/ja104575h
_journal_volume 132
_journal_year 2010
_chemical_absolute_configuration rm
_chemical_formula_sum 'C19 H28 N2 O'
_chemical_formula_weight 300.43
_chemical_name_systematic
; 
 ? 
;
_space_group_IT_number 19
_symmetry_cell_setting orthorhombic
_symmetry_space_group_name_Hall 'P 2ac 2ab'
_symmetry_space_group_name_H-M 'P 21 21 21'
_atom_sites_solution_hydrogens geom
_atom_sites_solution_primary direct
_atom_sites_solution_secondary difmap
_audit_creation_method SHELXL-97
_cell_angle_alpha 90.00
_cell_angle_beta 90.00
_cell_angle_gamma 90.00
_cell_formula_units_Z 4
_cell_length_a 8.3421(5)
_cell_length_b 8.7999(5)
_cell_length_c 22.1725(12)
_cell_measurement_reflns_used 20610
_cell_measurement_temperature 100(2)
_cell_measurement_theta_max 27.8
_cell_measurement_theta_min 2.45
_cell_volume 1627.68(16)
_computing_cell_refinement 'SAINT 7.46A (Bruker-AXS, 2009)'
_computing_data_collection 'APEX2 v2009.3.0 (Bruker-AXS, 2009)'
_computing_data_reduction 'SAINT 7.46A (Bruker-AXS, 2009)'
_computing_molecular_graphics 'Bruker SHELXTL'
_computing_publication_material 'Bruker SHELXTL'
_computing_structure_refinement 'SHELXL-97 (Sheldrick, 2008)'
_computing_structure_solution 'SHELXS-97 (Sheldrick, 2008)'
_diffrn_ambient_temperature 100(2)
_diffrn_measured_fraction_theta_full 0.998
_diffrn_measured_fraction_theta_max 0.998
_diffrn_measurement_device_type 'CCD area detector'
_diffrn_measurement_method 'phi and omega scans'
_diffrn_radiation_monochromator graphite
_diffrn_radiation_source 'fine-focus sealed tube'
_diffrn_radiation_type MoK\a
_diffrn_radiation_wavelength 0.71073
_diffrn_reflns_av_R_equivalents 0.0412
_diffrn_reflns_av_sigmaI/netI 0.0189
_diffrn_reflns_limit_h_max 10
_diffrn_reflns_limit_h_min -10
_diffrn_reflns_limit_k_max 11
_diffrn_reflns_limit_k_min -11
_diffrn_reflns_limit_l_max 29
_diffrn_reflns_limit_l_min -29
_diffrn_reflns_number 47047
_diffrn_reflns_theta_full 27.96
_diffrn_reflns_theta_max 27.96
_diffrn_reflns_theta_min 1.84
_exptl_absorpt_coefficient_mu 0.076
_exptl_absorpt_correction_T_max 0.9940
_exptl_absorpt_correction_T_min 0.9718
_exptl_absorpt_correction_type multi-scan
_exptl_absorpt_process_details sadabs
_exptl_crystal_colour colorless
_exptl_crystal_density_diffrn 1.226
_exptl_crystal_density_method 'not measured'
_exptl_crystal_description plate
_exptl_crystal_F_000 656
_exptl_crystal_size_max 0.38
_exptl_crystal_size_mid 0.24
_exptl_crystal_size_min 0.08
_refine_diff_density_max 0.383
_refine_diff_density_min -0.159
_refine_diff_density_rms 0.046
_refine_ls_abs_structure_details 'Flack H D (1983), Acta Cryst. A39, 876-881'
_refine_ls_abs_structure_Flack -1.1(11)
_refine_ls_extinction_method none
_refine_ls_goodness_of_fit_ref 1.059
_refine_ls_hydrogen_treatment constr
_refine_ls_matrix_type full
_refine_ls_number_parameters 202
_refine_ls_number_reflns 3894
_refine_ls_number_restraints 0
_refine_ls_restrained_S_all 1.059
_refine_ls_R_factor_all 0.0366
_refine_ls_R_factor_gt 0.0356
_refine_ls_shift/su_max 0.002
_refine_ls_shift/su_mean 0.000
_refine_ls_structure_factor_coef Fsqd
_refine_ls_weighting_details 'calc w=1/[\s^2^(Fo^2^)+(0.0625P)^2^+0.2182P] where P=(Fo^2^+2Fc^2^)/3'
_refine_ls_weighting_scheme calc
_refine_ls_wR_factor_gt 0.0929
_refine_ls_wR_factor_ref 0.0938
_reflns_number_gt 3780
_reflns_number_total 3894
_reflns_threshold_expression >2sigma(I)
_cod_data_source_file ja104575h_si_001.cif
_cod_data_source_block bb14192
_cod_depositor_comments
;
The following automatic conversions were performed:

'_symmetry_cell_setting' value 'ORTHORHOMBIC' changed to
'orthorhombic' according to the built-in table from CIF Core
dictionary named 'cif_core.dic' version 2.4.1 from 2010-06-29.

Automatic conversion script
Id: cif_fix_values 1715 2011-07-08 13:25:40Z adriana 
;
_cod_database_code 4102683

loop_
_symmetry_equiv_pos_as_xyz
'x, y, z'
'x+1/2, -y+1/2, -z'
'-x, y+1/2, -z+1/2'
'-x+1/2, -y, z+1/2'

loop_
_atom_site_label
_atom_site_type_symbol
_atom_site_fract_x
_atom_site_fract_y
_atom_site_fract_z
_atom_site_U_iso_or_equiv
_atom_site_adp_type
_atom_site_occupancy
_atom_site_symmetry_multiplicity
_atom_site_calc_flag
_atom_site_refinement_flags
O1 O 0.96677(11) 0.67651(10) 0.24061(4) 0.0240(2) Uani 1 1 d .
N1 N 0.28756(11) 0.86093(12) 0.40593(4) 0.0192(2) Uani 1 1 d .
N2 N 0.80120(11) 0.76271(11) 0.31310(4) 0.01722(19) Uani 1 1 d .
C1 C 0.25686(14) 0.80026(14) 0.34423(5) 0.0219(2) Uani 1 1 d .
H1B H 0.1613 0.8485 0.3259 0.026 Uiso 1 1 calc R
H1A H 0.2413 0.6887 0.3450 0.026 Uiso 1 1 calc R
C2 C 0.40864(13) 0.84266(13) 0.31012(5) 0.0182(2) Uani 1 1 d .
H2 H 0.4271 0.7845 0.2720 0.022 Uiso 1 1 calc R
C3 C 0.53725(13) 0.81773(12) 0.36002(5) 0.0147(2) Uani 1 1 d .
C4 C 0.55184(14) 0.65223(12) 0.38239(5) 0.0183(2) Uani 1 1 d .
H4B H 0.4768 0.6356 0.4163 0.022 Uiso 1 1 calc R
H4A H 0.5222 0.5817 0.3494 0.022 Uiso 1 1 calc R
C5 C 0.72312(14) 0.61883(13) 0.40307(5) 0.0186(2) Uani 1 1 d .
H5B H 0.7555 0.6936 0.4341 0.022 Uiso 1 1 calc R
H5A H 0.7279 0.5162 0.4213 0.022 Uiso 1 1 calc R
C6 C 0.83809(14) 0.62721(13) 0.34979(5) 0.0204(2) Uani 1 1 d .
H6B H 0.9499 0.6330 0.3646 0.024 Uiso 1 1 calc R
H6A H 0.8274 0.5346 0.3248 0.024 Uiso 1 1 calc R
C7 C 0.69951(13) 0.87574(12) 0.33922(5) 0.0156(2) Uani 1 1 d .
C8 C 0.74369(14) 1.02117(12) 0.34323(5) 0.0179(2) Uani 1 1 d .
H8 H 0.8472 1.0513 0.3300 0.021 Uiso 1 1 calc R
C9 C 0.62972(14) 1.13803(13) 0.36880(5) 0.0188(2) Uani 1 1 d .
H9 H 0.6361 1.2327 0.3440 0.023 Uiso 1 1 calc R
C10 C 0.67656(15) 1.17563(13) 0.43443(5) 0.0206(2) Uani 1 1 d .
H10A H 0.7852 1.2209 0.4350 0.025 Uiso 1 1 calc R
H10B H 0.6007 1.2515 0.4509 0.025 Uiso 1 1 calc R
C11 C 0.67452(14) 1.03308(13) 0.47438(5) 0.0187(2) Uani 1 1 d .
H11 H 0.7621 0.9639 0.4604 0.022 Uiso 1 1 calc R
C12 C 0.51506(14) 0.94791(13) 0.46854(5) 0.0184(2) Uani 1 1 d .
H12A H 0.5280 0.8459 0.4867 0.022 Uiso 1 1 calc R
H12B H 0.4333 1.0027 0.4925 0.022 Uiso 1 1 calc R
C13 C 0.45155(13) 0.92846(12) 0.40446(5) 0.0154(2) Uani 1 1 d .
C14 C 0.45755(14) 1.07609(13) 0.36656(5) 0.0180(2) Uani 1 1 d .
H14 H 0.3793 1.1528 0.3820 0.022 Uiso 1 1 calc R
C15 C 0.40832(15) 1.01808(13) 0.30289(5) 0.0208(2) Uani 1 1 d .
H15B H 0.3005 1.0556 0.2916 0.025 Uiso 1 1 calc R
H15A H 0.4866 1.0508 0.2719 0.025 Uiso 1 1 calc R
C16 C 0.15774(15) 0.95868(16) 0.42720(6) 0.0257(3) Uani 1 1 d .
H16A H 0.0589 0.8991 0.4305 0.039 Uiso 1 1 calc R
H16B H 0.1416 1.0421 0.3986 0.039 Uiso 1 1 calc R
H16C H 0.1857 1.0004 0.4668 0.039 Uiso 1 1 calc R
C17 C 0.86693(13) 0.77105(13) 0.25680(5) 0.0183(2) Uani 1 1 d .
C18 C 0.80882(16) 0.89276(14) 0.21403(5) 0.0225(2) Uani 1 1 d .
H18A H 0.8265 0.8597 0.1723 0.034 Uiso 1 1 calc R
H18C H 0.8681 0.9871 0.2214 0.034 Uiso 1 1 calc R
H18B H 0.6941 0.9105 0.2206 0.034 Uiso 1 1 calc R
C19 C 0.70598(16) 1.07279(15) 0.54046(5) 0.0259(3) Uani 1 1 d .
H19A H 0.7018 0.9801 0.5649 0.039 Uiso 1 1 calc R
H19B H 0.6241 1.1443 0.5546 0.039 Uiso 1 1 calc R
H19C H 0.8122 1.1195 0.5443 0.039 Uiso 1 1 calc R

loop_
_atom_site_aniso_label
_atom_site_aniso_U_11
_atom_site_aniso_U_22
_atom_site_aniso_U_33
_atom_site_aniso_U_23
_atom_site_aniso_U_13
_atom_site_aniso_U_12
O1 0.0193(4) 0.0281(4) 0.0246(4) -0.0050(3) 0.0037(3) 0.0021(3)
N1 0.0126(4) 0.0237(5) 0.0213(4) -0.0029(4) 0.0000(3) -0.0009(4)
N2 0.0163(4) 0.0179(4) 0.0175(4) 0.0014(3) 0.0015(4) 0.0013(4)
C1 0.0159(5) 0.0265(6) 0.0233(5) -0.0039(5) -0.0018(4) -0.0009(4)
C2 0.0169(5) 0.0207(5) 0.0169(5) -0.0018(4) -0.0031(4) 0.0018(4)
C3 0.0136(5) 0.0156(5) 0.0149(5) -0.0001(4) -0.0005(4) -0.0002(4)
C4 0.0179(5) 0.0165(5) 0.0204(5) 0.0021(4) 0.0002(4) -0.0016(4)
C5 0.0195(5) 0.0175(5) 0.0189(5) 0.0035(4) -0.0009(4) 0.0015(4)
C6 0.0183(5) 0.0203(5) 0.0225(5) 0.0036(4) 0.0009(4) 0.0041(4)
C7 0.0143(5) 0.0190(5) 0.0133(4) 0.0017(4) 0.0004(4) 0.0012(4)
C8 0.0181(5) 0.0195(5) 0.0161(5) 0.0006(4) 0.0025(4) -0.0010(4)
C9 0.0218(5) 0.0154(5) 0.0194(5) 0.0008(4) 0.0015(4) -0.0005(4)
C10 0.0222(6) 0.0169(5) 0.0227(5) -0.0040(4) 0.0002(4) -0.0023(4)
C11 0.0186(6) 0.0202(5) 0.0173(5) -0.0030(4) -0.0026(4) -0.0003(4)
C12 0.0185(5) 0.0218(5) 0.0148(5) -0.0005(4) 0.0008(4) -0.0005(4)
C13 0.0128(5) 0.0170(5) 0.0164(5) -0.0006(4) 0.0003(4) 0.0002(4)
C14 0.0191(5) 0.0175(5) 0.0175(5) 0.0001(4) -0.0007(4) 0.0026(4)
C15 0.0229(6) 0.0209(5) 0.0185(5) 0.0012(4) -0.0036(4) 0.0037(4)
C16 0.0161(6) 0.0335(6) 0.0276(6) -0.0034(5) 0.0016(4) 0.0036(5)
C17 0.0150(5) 0.0219(5) 0.0180(5) -0.0031(4) 0.0001(4) -0.0033(4)
C18 0.0256(6) 0.0248(6) 0.0170(5) 0.0004(4) 0.0028(4) -0.0018(5)
C19 0.0272(6) 0.0303(6) 0.0202(5) -0.0045(5) -0.0054(5) -0.0019(5)

loop_
_atom_type_symbol
_atom_type_description
_atom_type_scat_dispersion_real
_atom_type_scat_dispersion_imag
_atom_type_scat_source
C C 0.0033 0.0016 'International Tables Vol C Tables 4.2.6.8 and 6.1.1.4'
H H 0.0000 0.0000 'International Tables Vol C Tables 4.2.6.8 and 6.1.1.4'
N N 0.0061 0.0033 'International Tables Vol C Tables 4.2.6.8 and 6.1.1.4'
O O 0.0106 0.0060 'International Tables Vol C Tables 4.2.6.8 and 6.1.1.4'

loop_
_geom_angle_atom_site_label_1
_geom_angle_atom_site_label_2
_geom_angle_atom_site_label_3
_geom_angle
C16 N1 C1 112.32(9)
C16 N1 C13 116.88(9)
C1 N1 C13 106.28(8)
C17 N2 C7 124.84(9)
C17 N2 C6 117.62(9)
C7 N2 C6 117.55(9)
N1 C1 C2 103.02(9)
N1 C1 H1B 111.2
C2 C1 H1B 111.2
N1 C1 H1A 111.2
C2 C1 H1A 111.2
H1B C1 H1A 109.1
C1 C2 C15 107.09(10)
C1 C2 C3 100.70(9)
C15 C2 C3 102.40(9)
C1 C2 H2 115.0
C15 C2 H2 115.0
C3 C2 H2 115.0
C7 C3 C4 110.15(9)
C7 C3 C2 110.56(9)
C4 C3 C2 114.56(9)
C7 C3 C13 112.99(9)
C4 C3 C13 115.01(9)
C2 C3 C13 92.58(8)
C5 C4 C3 110.57(9)
C5 C4 H4B 109.5
C3 C4 H4B 109.5
C5 C4 H4A 109.5
C3 C4 H4A 109.5
H4B C4 H4A 108.1
C6 C5 C4 110.27(9)
C6 C5 H5B 109.6
C4 C5 H5B 109.6
C6 C5 H5A 109.6
C4 C5 H5A 109.6
H5B C5 H5A 108.1
N2 C6 C5 109.59(9)
N2 C6 H6B 109.8
C5 C6 H6B 109.8
N2 C6 H6A 109.8
C5 C6 H6A 109.8
H6B C6 H6A 108.2
C8 C7 N2 122.02(10)
C8 C7 C3 123.25(10)
N2 C7 C3 114.71(9)
C7 C8 C9 120.25(10)
C7 C8 H8 119.9
C9 C8 H8 119.9
C8 C9 C14 109.54(9)
C8 C9 C10 109.91(10)
C14 C9 C10 110.07(9)
C8 C9 H9 109.1
C14 C9 H9 109.1
C10 C9 H9 109.1
C11 C10 C9 111.48(9)
C11 C10 H10A 109.3
C9 C10 H10A 109.3
C11 C10 H10B 109.3
C9 C10 H10B 109.3
H10A C10 H10B 108.0
C19 C11 C12 109.98(10)
C19 C11 C10 111.36(9)
C12 C11 C10 111.12(10)
C19 C11 H11 108.1
C12 C11 H11 108.1
C10 C11 H11 108.1
C13 C12 C11 115.78(9)
C13 C12 H12A 108.3
C11 C12 H12A 108.3
C13 C12 H12B 108.3
C11 C12 H12B 108.3
H12A C12 H12B 107.4
N1 C13 C12 110.05(9)
N1 C13 C14 112.07(9)
C12 C13 C14 113.58(9)
N1 C13 C3 100.68(8)
C12 C13 C3 119.95(9)
C14 C13 C3 99.58(8)
C9 C14 C13 108.08(9)
C9 C14 C15 113.09(9)
C13 C14 C15 102.04(9)
C9 C14 H14 111.1
C13 C14 H14 111.1
C15 C14 H14 111.1
C2 C15 C14 103.42(9)
C2 C15 H15B 111.1
C14 C15 H15B 111.1
C2 C15 H15A 111.1
C14 C15 H15A 111.1
H15B C15 H15A 109.0
N1 C16 H16A 109.5
N1 C16 H16B 109.5
H16A C16 H16B 109.5
N1 C16 H16C 109.5
H16A C16 H16C 109.5
H16B C16 H16C 109.5
O1 C17 N2 120.14(10)
O1 C17 C18 120.89(10)
N2 C17 C18 118.90(10)
C17 C18 H18A 109.5
C17 C18 H18C 109.5
H18A C18 H18C 109.5
C17 C18 H18B 109.5
H18A C18 H18B 109.5
H18C C18 H18B 109.5
C11 C19 H19A 109.5
C11 C19 H19B 109.5
H19A C19 H19B 109.5
C11 C19 H19C 109.5
H19A C19 H19C 109.5
H19B C19 H19C 109.5

loop_
_geom_bond_atom_site_label_1
_geom_bond_atom_site_label_2
_geom_bond_distance
O1 C17 1.2306(14)
N1 C16 1.4613(15)
N1 C1 1.4906(15)
N1 C13 1.4919(14)
N2 C17 1.3655(14)
N2 C7 1.4298(14)
N2 C6 1.4759(14)
C1 C2 1.5213(16)
C1 H1B 0.9900
C1 H1A 0.9900
C2 C15 1.5520(16)
C2 C3 1.5567(15)
C2 H2 1.0000
C3 C7 1.5184(15)
C3 C4 1.5433(15)
C3 C13 1.5593(15)
C4 C5 1.5291(16)
C4 H4B 0.9900
C4 H4A 0.9900
C5 C6 1.5234(15)
C5 H5B 0.9900
C5 H5A 0.9900
C6 H6B 0.9900
C6 H6A 0.9900
C7 C8 1.3348(15)
C8 C9 1.5109(16)
C8 H8 0.9500
C9 C14 1.5370(16)
C9 C10 1.5426(16)
C9 H9 1.0000
C10 C11 1.5357(16)
C10 H10A 0.9900
C10 H10B 0.9900
C11 C19 1.5290(15)
C11 C12 1.5323(16)
C11 H11 1.0000
C12 C13 1.5260(14)
C12 H12A 0.9900
C12 H12B 0.9900
C13 C14 1.5481(15)
C14 C15 1.5564(15)
C14 H14 1.0000
C15 H15B 0.9900
C15 H15A 0.9900
C16 H16A 0.9800
C16 H16B 0.9800
C16 H16C 0.9800
C17 C18 1.5104(16)
C18 H18A 0.9800
C18 H18C 0.9800
C18 H18B 0.9800
C19 H19A 0.9800
C19 H19B 0.9800
C19 H19C 0.9800

loop_
_geom_torsion_atom_site_label_1
_geom_torsion_atom_site_label_2
_geom_torsion_atom_site_label_3
_geom_torsion_atom_site_label_4
_geom_torsion
C16 N1 C1 C2 127.40(10)
C13 N1 C1 C2 -1.59(11)
N1 C1 C2 C15 -69.42(11)
N1 C1 C2 C3 37.25(10)
C1 C2 C3 C7 -171.62(9)
C15 C2 C3 C7 -61.26(11)
C1 C2 C3 C4 63.21(11)
C15 C2 C3 C4 173.57(9)
C1 C2 C3 C13 -55.86(9)
C15 C2 C3 C13 54.49(10)
C7 C3 C4 C5 24.71(12)
C2 C3 C4 C5 150.10(9)
C13 C3 C4 C5 -104.36(11)
C3 C4 C5 C6 -65.30(12)
C17 N2 C6 C5 -165.71(10)
C7 N2 C6 C5 14.43(13)
C4 C5 C6 N2 44.39(12)
C17 N2 C7 C8 -54.47(16)
C6 N2 C7 C8 125.37(12)
C17 N2 C7 C3 123.82(11)
C6 N2 C7 C3 -56.34(13)
C4 C3 C7 C8 -148.97(10)
C2 C3 C7 C8 83.40(13)
C13 C3 C7 C8 -18.81(15)
C4 C3 C7 N2 32.76(12)
C2 C3 C7 N2 -94.87(10)
C13 C3 C7 N2 162.92(9)
N2 C7 C8 C9 177.43(10)
C3 C7 C8 C9 -0.71(16)
C7 C8 C9 C14 -19.20(14)
C7 C8 C9 C10 101.86(12)
C8 C9 C10 C11 -58.49(13)
C14 C9 C10 C11 62.25(12)
C9 C10 C11 C19 -174.81(10)
C9 C10 C11 C12 -51.83(13)
C19 C11 C12 C13 168.35(10)
C10 C11 C12 C13 44.58(13)
C16 N1 C13 C12 71.61(12)
C1 N1 C13 C12 -162.12(9)
C16 N1 C13 C14 -55.80(13)
C1 N1 C13 C14 70.47(11)
C16 N1 C13 C3 -160.82(10)
C1 N1 C13 C3 -34.55(10)
C11 C12 C13 N1 -173.19(9)
C11 C12 C13 C14 -46.63(13)
C11 C12 C13 C3 70.83(13)
C7 C3 C13 N1 168.23(8)
C4 C3 C13 N1 -64.11(11)
C2 C3 C13 N1 54.59(9)
C7 C3 C13 C12 -71.02(12)
C4 C3 C13 C12 56.64(13)
C2 C3 C13 C12 175.34(10)
C7 C3 C13 C14 53.43(11)
C4 C3 C13 C14 -178.91(9)
C2 C3 C13 C14 -60.21(9)
C8 C9 C14 C13 59.78(11)
C10 C9 C14 C13 -61.18(11)
C8 C9 C14 C15 -52.42(12)
C10 C9 C14 C15 -173.38(9)
N1 C13 C14 C9 178.98(9)
C12 C13 C14 C9 53.49(12)
C3 C13 C14 C9 -75.29(10)
N1 C13 C14 C15 -61.58(11)
C12 C13 C14 C15 172.92(9)
C3 C13 C14 C15 44.15(10)
C1 C2 C15 C14 76.37(11)
C3 C2 C15 C14 -29.09(11)
C9 C14 C15 C2 106.68(10)
C13 C14 C15 C2 -9.16(11)
C7 N2 C17 O1 172.09(10)
C6 N2 C17 O1 -7.76(15)
C7 N2 C17 C18 -11.01(16)
C6 N2 C17 C18 169.14(10)
